data_7246424
loop_
_publ_author_name
'Shen, Chuanying'
'Liu, Jie'
'Wu, Kui'
'Xu, Longyun'
'Sun, Defu'
'Dang, Yangyang'
'Wang, Jiyang'
'Wang, Duanliang'

_publ_section_title
;
 High stability and moderate second-order nonlinear optical properties of
 hybrid lead-free perovskite [(CH3)3NCH2Cl]CdCl3 bulk crystals
;
_journal_issue 15
_journal_name_full CrystEngComm
_journal_page_first 2264
_journal_page_last 2270
_journal_paper_doi 10.1039/D3CE00145H
_journal_volume 25
_journal_year 2023
_chemical_formula_moiety 'Cd Cl3, C4 H11 Cl N'
_chemical_formula_sum 'C4 H11 Cd Cl4 N'
_chemical_formula_weight 327.34
_chemical_name_systematic C4H11CdCl4N
_space_group_crystal_system monoclinic
_space_group_IT_number 9
_space_group_name_Hall 'C -2yc'
_space_group_name_H-M_alt 'C 1 c 1'
_atom_sites_solution_hydrogens geom
_atom_sites_solution_primary dual
_audit_creation_date 2022-07-01
_audit_creation_method
;
Olex2 1.3
(compiled 2020.11.12 svn.r5f609507 for OlexSys, GUI svn.r6408)
;
_audit_update_record
;
2022-11-24 deposited with the CCDC.	2023-03-10 downloaded from the CCDC.
;
_cell_angle_alpha 90
_cell_angle_beta 94.474(4)
_cell_angle_gamma 90
_cell_formula_units_Z 4
_cell_length_a 9.4797(10)
_cell_length_b 15.7695(16)
_cell_length_c 6.7960(8)
_cell_measurement_reflns_used 5615
_cell_measurement_temperature 273.15
_cell_measurement_theta_max 28.26
_cell_measurement_theta_min 3.79
_cell_volume 1012.84(19)
_computing_cell_refinement 'SAINT V8.40A (Bruker, 2019)'
_computing_data_reduction 'SAINT V8.40A (Bruker, 2019)'
_computing_molecular_graphics 'Olex2 1.3 (Dolomanov et al., 2009)'
_computing_publication_material 'Olex2 1.3 (Dolomanov et al., 2009)'
_computing_structure_refinement 'SHELXL 2018/3 (Sheldrick, 2015)'
_computing_structure_solution 'SHELXT 2018/2 (Sheldrick, 2018)'
_diffrn_ambient_temperature 273.15
_diffrn_measured_fraction_theta_full 0.997
_diffrn_measured_fraction_theta_max 0.998
_diffrn_measurement_device_type 'CCD area detector'
_diffrn_measurement_method 'phi and omega scans'
_diffrn_radiation_monochromator graphite
_diffrn_radiation_type MoK\a
_diffrn_radiation_wavelength 0.71073
_diffrn_reflns_av_R_equivalents 0.0273
_diffrn_reflns_av_unetI/netI 0.0252
_diffrn_reflns_Laue_measured_fraction_full 0.997
_diffrn_reflns_Laue_measured_fraction_max 0.998
_diffrn_reflns_limit_h_max 12
_diffrn_reflns_limit_h_min -12
_diffrn_reflns_limit_k_max 17
_diffrn_reflns_limit_k_min -20
_diffrn_reflns_limit_l_max 9
_diffrn_reflns_limit_l_min -9
_diffrn_reflns_number 8278
_diffrn_reflns_point_group_measured_fraction_full 0.989
_diffrn_reflns_point_group_measured_fraction_max 0.966
_diffrn_reflns_theta_full 25.242
_diffrn_reflns_theta_max 28.315
_diffrn_reflns_theta_min 3.788
_diffrn_source_current 30.0
_diffrn_source_power 1.5
_diffrn_source_voltage 50.0
_exptl_absorpt_coefficient_mu 3.145
_exptl_absorpt_correction_T_max 0.7457
_exptl_absorpt_correction_T_min 0.5677
_exptl_absorpt_correction_type multi-scan
_exptl_absorpt_process_details
;
SADABS-2016/2 (Bruker,2016/2) was used for absorption correction.
wR2(int) was 0.0895 before and 0.0438 after correction.
The Ratio of minimum to maximum transmission is 0.7613.
The \l/2 correction factor is Not present.
;
_exptl_crystal_colour 'clear light colourless'
_exptl_crystal_colour_lustre clear
_exptl_crystal_colour_modifier light
_exptl_crystal_colour_primary colourless
_exptl_crystal_density_diffrn 2.147
_exptl_crystal_description block
_exptl_crystal_F_000 632
_exptl_crystal_size_max 0.12
_exptl_crystal_size_mid 0.11
_exptl_crystal_size_min 0.1
_refine_diff_density_max 0.386
_refine_diff_density_min -0.442
_refine_diff_density_rms 0.105
_refine_ls_abs_structure_details
;
 Flack x determined using 976 quotients [(I+)-(I-)]/[(I+)+(I-)]
 (Parsons, Flack and Wagner, Acta Cryst. B69 (2013) 249-259).
;
_refine_ls_abs_structure_Flack 0.04(2)
_refine_ls_extinction_coef 0.0094(4)
_refine_ls_extinction_expression Fc^*^=kFc[1+0.001xFc^2^\l^3^/sin(2\q)]^-1/4^
_refine_ls_extinction_method 'SHELXL-2018/3 (Sheldrick 2018)'
_refine_ls_goodness_of_fit_ref 1.070
_refine_ls_hydrogen_treatment constr
_refine_ls_matrix_type full
_refine_ls_number_parameters 95
_refine_ls_number_reflns 2431
_refine_ls_number_restraints 2
_refine_ls_restrained_S_all 1.070
_refine_ls_R_factor_all 0.0223
_refine_ls_R_factor_gt 0.0180
_refine_ls_shift/su_max 0.001
_refine_ls_shift/su_mean 0.000
_refine_ls_structure_factor_coef Fsqd
_refine_ls_weighting_details 'w=1/[\s^2^(Fo^2^)+(0.0159P)^2^+0.2160P] where P=(Fo^2^+2Fc^2^)/3'
_refine_ls_weighting_scheme calc
_refine_ls_wR_factor_gt 0.0387
_refine_ls_wR_factor_ref 0.0401
_reflns_Friedel_coverage 0.929
_reflns_Friedel_fraction_full 0.981
_reflns_Friedel_fraction_max 0.935
_reflns_number_gt 2202
_reflns_number_total 2431
_reflns_threshold_expression 'I > 2\s(I)'
_cod_data_source_file d3ce00145h2.cif
_cod_data_source_block x3
_cod_depositor_comments 'Adding full bibliography for 7246424.cif.'
_cod_database_code 7246424
_shelx_shelxl_version_number 2018/3
_shelx_space_group_comment
;
The symmetry employed for this shelxl refinement is uniquely defined
by the following loop, which should always be used as a source of
symmetry information in preference to the above space-group names.
They are only intended as comments.
;
_shelx_estimated_absorpt_t_max 0.744
_shelx_estimated_absorpt_t_min 0.704
_olex2_refinement_description
;
1. Fixed Uiso
 At 1.2 times of:
  All C(H,H) groups
 At 1.5 times of:
  All C(H,H,H) groups
2.a Secondary CH2 refined with riding coordinates:
 C1(H1A,H1B)
2.b Idealised Me refined as rotating group:
 C2(H2A,H2B,H2C), C4(H4A,H4B,H4C), C3(H3A,H3B,H3C)
;
_olex2_submission_special_instructions 'No special instructions were received'

loop_
_space_group_symop_operation_xyz
'x, y, z'
'x, -y, z+1/2'
'x+1/2, y+1/2, z'
'x+1/2, -y+1/2, z+1/2'

loop_
_atom_site_label
_atom_site_type_symbol
_atom_site_fract_x
_atom_site_fract_y
_atom_site_fract_z
_atom_site_U_iso_or_equiv
_atom_site_adp_type
_atom_site_occupancy
_atom_site_site_symmetry_order
_atom_site_calc_flag
_atom_site_refinement_flags_posn
_atom_site_refinement_flags_adp
_atom_site_refinement_flags_occupancy
_atom_site_disorder_assembly
_atom_site_disorder_group
Cd1 Cd 0.72645(10) 0.49910(2) 0.15517(14) 0.02853(9) Uani 1 1 d . . . . .
Cl2 Cl 0.91661(10) 0.43742(8) -0.07048(14) 0.0356(3) Uani 1 1 d . . . . .
Cl3 Cl 0.72343(17) 0.62852(5) -0.0913(2) 0.03842(19) Uani 1 1 d . . . . .
Cl1 Cl 0.54663(11) 0.56740(9) 0.38037(14) 0.0406(3) Uani 1 1 d . . . . .
Cl4 Cl 0.29148(15) 0.64251(8) 0.6152(2) 0.0574(3) Uani 1 1 d . . . . .
N1 N 0.2044(4) 0.66941(19) 0.9767(5) 0.0300(7) Uani 1 1 d . . . . .
C2 C 0.3385(5) 0.7153(4) 1.0392(7) 0.0488(12) Uani 1 1 d . . . . .
H2A H 0.415125 0.691070 0.973777 0.073 Uiso 1 1 calc R U . . .
H2B H 0.357831 0.710151 1.179445 0.073 Uiso 1 1 calc R U . . .
H2C H 0.328624 0.774119 1.004425 0.073 Uiso 1 1 calc R U . . .
C1 C 0.1637(6) 0.6834(3) 0.7628(7) 0.0476(12) Uani 1 1 d . . . . .
H1A H 0.152533 0.743700 0.737961 0.057 Uiso 1 1 calc R U . . .
H1B H 0.073438 0.656204 0.727589 0.057 Uiso 1 1 calc R U . . .
C4 C 0.2224(6) 0.5782(3) 1.0295(9) 0.0578(13) Uani 1 1 d . . . . .
H4A H 0.297350 0.554471 0.959883 0.087 Uiso 1 1 calc R U . . .
H4B H 0.135937 0.548331 0.993529 0.087 Uiso 1 1 calc R U . . .
H4C H 0.245391 0.573017 1.169029 0.087 Uiso 1 1 calc R U . . .
C3 C 0.0859(5) 0.7060(3) 1.0847(8) 0.0505(11) Uani 1 1 d . . . . .
H3A H 0.109058 0.701645 1.224343 0.076 Uiso 1 1 calc R U . . .
H3B H 0.000314 0.675109 1.049564 0.076 Uiso 1 1 calc R U . . .
H3C H 0.072655 0.764495 1.048976 0.076 Uiso 1 1 calc R U . . .

loop_
_atom_site_aniso_label
_atom_site_aniso_U_11
_atom_site_aniso_U_22
_atom_site_aniso_U_33
_atom_site_aniso_U_23
_atom_site_aniso_U_13
_atom_site_aniso_U_12
Cd1 0.03451(13) 0.03319(13) 0.01791(11) -0.00034(8) 0.00220(8) 0.00151(9)
Cl2 0.0334(6) 0.0432(7) 0.0303(7) 0.0007(5) 0.0022(5) 0.0085(5)
Cl3 0.0579(5) 0.0284(4) 0.0285(4) 0.0033(6) 0.0008(3) 0.0027(7)
Cl1 0.0375(7) 0.0570(8) 0.0274(7) 0.0002(6) 0.0025(5) 0.0184(6)
Cl4 0.0621(7) 0.0683(8) 0.0439(7) -0.0085(6) 0.0162(6) 0.0036(6)
N1 0.0294(16) 0.0280(16) 0.0323(17) -0.0027(12) 0.0011(13) -0.0051(13)
C2 0.042(3) 0.055(3) 0.049(3) -0.010(2) -0.002(2) -0.014(2)
C1 0.043(3) 0.059(3) 0.040(3) -0.006(2) -0.001(2) 0.008(2)
C4 0.069(3) 0.035(2) 0.069(4) 0.005(2) 0.005(3) -0.004(2)
C3 0.040(2) 0.060(3) 0.052(3) -0.008(2) 0.013(2) 0.001(2)

loop_
_atom_type_symbol
_atom_type_description
_atom_type_scat_dispersion_real
_atom_type_scat_dispersion_imag
_atom_type_scat_source
C C 0.0033 0.0016 'International Tables Vol C Tables 4.2.6.8 and 6.1.1.4'
H H 0.0000 0.0000 'International Tables Vol C Tables 4.2.6.8 and 6.1.1.4'
Cd Cd -0.8075 1.2024 'International Tables Vol C Tables 4.2.6.8 and 6.1.1.4'
Cl Cl 0.1484 0.1585 'International Tables Vol C Tables 4.2.6.8 and 6.1.1.4'
N N 0.0061 0.0033 'International Tables Vol C Tables 4.2.6.8 and 6.1.1.4'

loop_
_geom_angle_atom_site_label_1
_geom_angle_atom_site_label_2
_geom_angle_atom_site_label_3
_geom_angle
_geom_angle_site_symmetry_1
_geom_angle_site_symmetry_3
_geom_angle_publ_flag
Cd1 Cd1 Cd1 179.04(2) 2_565 2_564 ?
Cl2 Cd1 Cd1 50.90(3) . 2_564 ?
Cl2 Cd1 Cd1 129.73(3) 2_565 2_564 ?
Cl2 Cd1 Cd1 49.81(3) 2_565 2_565 ?
Cl2 Cd1 Cd1 129.55(3) . 2_565 ?
Cl2 Cd1 Cl2 95.10(5) . 2_565 ?
Cl2 Cd1 Cl3 98.06(4) . 2_565 ?
Cl2 Cd1 Cl1 82.85(4) . 2_564 ?
Cl3 Cd1 Cd1 128.86(4) . 2_565 ?
Cl3 Cd1 Cd1 131.08(3) 2_565 2_564 ?
Cl3 Cd1 Cd1 49.88(3) 2_565 2_565 ?
Cl3 Cd1 Cd1 50.18(3) . 2_564 ?
Cl3 Cd1 Cl2 97.24(4) . 2_565 ?
Cl3 Cd1 Cl2 83.70(5) . . ?
Cl3 Cd1 Cl2 82.67(5) 2_565 2_565 ?
Cl3 Cd1 Cl3 178.24(7) . 2_565 ?
Cl3 Cd1 Cl1 83.33(5) . 2_564 ?
Cl1 Cd1 Cd1 49.27(3) 2_564 2_564 ?
Cl1 Cd1 Cd1 50.16(4) . 2_565 ?
Cl1 Cd1 Cd1 131.23(3) 2_564 2_565 ?
Cl1 Cd1 Cd1 129.33(4) . 2_564 ?
Cl1 Cd1 Cl2 176.95(6) . . ?
Cl1 Cd1 Cl2 177.80(6) 2_564 2_565 ?
Cl1 Cd1 Cl2 82.69(4) . 2_565 ?
Cl1 Cd1 Cl3 83.77(5) . 2_565 ?
Cl1 Cd1 Cl3 94.47(4) . . ?
Cl1 Cd1 Cl3 96.83(5) 2_564 2_565 ?
Cl1 Cd1 Cl1 99.39(6) . 2_564 ?
Cd1 Cl2 Cd1 79.29(4) . 2_564 ?
Cd1 Cl3 Cd1 79.94(2) . 2_564 ?
Cd1 Cl1 Cd1 80.56(4) . 2_565 ?
C2 N1 C3 109.1(3) . . ?
C1 N1 C2 110.8(3) . . ?
C1 N1 C3 105.8(4) . . ?
C4 N1 C2 108.7(4) . . ?
C4 N1 C1 113.2(3) . . ?
C4 N1 C3 109.2(4) . . ?
N1 C2 H2A 109.5 . . ?
N1 C2 H2B 109.5 . . ?
N1 C2 H2C 109.5 . . ?
H2A C2 H2B 109.5 . . ?
H2A C2 H2C 109.5 . . ?
H2B C2 H2C 109.5 . . ?
Cl4 C1 H1A 109.3 . . ?
Cl4 C1 H1B 109.3 . . ?
N1 C1 Cl4 111.4(3) . . ?
N1 C1 H1A 109.3 . . ?
N1 C1 H1B 109.3 . . ?
H1A C1 H1B 108.0 . . ?
N1 C4 H4A 109.5 . . ?
N1 C4 H4B 109.5 . . ?
N1 C4 H4C 109.5 . . ?
H4A C4 H4B 109.5 . . ?
H4A C4 H4C 109.5 . . ?
H4B C4 H4C 109.5 . . ?
N1 C3 H3A 109.5 . . ?
N1 C3 H3B 109.5 . . ?
N1 C3 H3C 109.5 . . ?
H3A C3 H3B 109.5 . . ?
H3A C3 H3C 109.5 . . ?
H3B C3 H3C 109.5 . . ?

loop_
_geom_bond_atom_site_label_1
_geom_bond_atom_site_label_2
_geom_bond_distance
_geom_bond_site_symmetry_2
_geom_bond_publ_flag
Cd1 Cd1 3.3981(4) 2_565 ?
Cd1 Cd1 3.3981(4) 2_564 ?
Cd1 Cl2 2.6417(14) . ?
Cd1 Cl2 2.6839(15) 2_565 ?
Cd1 Cl3 2.6391(12) . ?
Cd1 Cl3 2.6508(13) 2_565 ?
Cd1 Cl1 2.6451(16) 2_564 ?
Cd1 Cl1 2.6106(14) . ?
Cl4 C1 1.755(5) . ?
N1 C2 1.495(5) . ?
N1 C1 1.491(6) . ?
N1 C4 1.489(5) . ?
N1 C3 1.503(6) . ?
C2 H2A 0.9600 . ?
C2 H2B 0.9600 . ?
C2 H2C 0.9600 . ?
C1 H1A 0.9700 . ?
C1 H1B 0.9700 . ?
C4 H4A 0.9600 . ?
C4 H4B 0.9600 . ?
C4 H4C 0.9600 . ?
C3 H3A 0.9600 . ?
C3 H3B 0.9600 . ?
C3 H3C 0.9600 . ?

loop_
_geom_torsion_atom_site_label_1
_geom_torsion_atom_site_label_2
_geom_torsion_atom_site_label_3
_geom_torsion_atom_site_label_4
_geom_torsion
_geom_torsion_site_symmetry_1
_geom_torsion_site_symmetry_2
_geom_torsion_site_symmetry_3
_geom_torsion_site_symmetry_4
_geom_torsion_publ_flag
C2 N1 C1 Cl4 62.7(4) . . . . ?
C4 N1 C1 Cl4 -59.6(5) . . . . ?
C3 N1 C1 Cl4 -179.2(3) . . . . ?
